data_4075572
loop_
_publ_author_name
'Braunschweig, Holger'
'Radacki, Krzysztof'
'Seeler, Fabian'
'Whittell, George R.'

_publ_section_title
;
 Synthesis and Reactivity of Dihaloboryl Complexes
;
_journal_issue 19
_journal_name_full Organometallics
_journal_page_first 4605
_journal_paper_doi 10.1021/om060377z
_journal_volume 25
_journal_year 2006
_chemical_formula_sum 'C10 B2 Br2 Mn2 O11'
_chemical_formula_weight 587.42
_chemical_name_common
;            
Bis[Bromo(pentacarbonylmanganese)boryl]oxide 
;
_chemical_name_systematic
; 
 ? 
;
_space_group_IT_number 15
_symmetry_cell_setting monoclinic
_symmetry_space_group_name_Hall '-C 2yc'
_symmetry_space_group_name_H-M 'C 1 2/c 1'
_atom_sites_solution_hydrogens geom
_atom_sites_solution_primary direct
_atom_sites_solution_secondary difmap
_audit_creation_method SHELXL-97
_cell_angle_alpha 90.00
_cell_angle_beta 120.051(2)
_cell_angle_gamma 90.00
_cell_formula_units_Z 4
_cell_length_a 25.022(3)
_cell_length_b 6.3286(8)
_cell_length_c 13.1563(16)
_cell_measurement_reflns_used 8917
_cell_measurement_temperature 173(2)
_cell_measurement_theta_max 26.05
_cell_measurement_theta_min 3.10
_cell_volume 1803.3(4)
_computing_cell_refinement 'Saint-NT v. 6.45'
_computing_data_collection 'Smart-NT v. 5.63'
_computing_data_reduction 'Saint-NT v. 6.45'
_computing_molecular_graphics 'XP in ShelxTL-97'
_computing_publication_material 'XP in ShelxTL-97'
_computing_structure_refinement 'SHELXL-97 (Sheldrick, 1997)'
_computing_structure_solution 'SHELXS-97 (Sheldrick, 1990)'
_diffrn_ambient_temperature 173(2)
_diffrn_measured_fraction_theta_full 0.999
_diffrn_measured_fraction_theta_max 0.999
_diffrn_measurement_device_type 'CCD area detector'
_diffrn_measurement_method 'phi and omega scans'
_diffrn_radiation_monochromator graphite
_diffrn_radiation_source 'fine-focus sealed tube'
_diffrn_radiation_type MoK\a
_diffrn_radiation_wavelength 0.71073
_diffrn_reflns_av_R_equivalents 0.0220
_diffrn_reflns_av_sigmaI/netI 0.0128
_diffrn_reflns_limit_h_max 30
_diffrn_reflns_limit_h_min -30
_diffrn_reflns_limit_k_max 7
_diffrn_reflns_limit_k_min -7
_diffrn_reflns_limit_l_max 15
_diffrn_reflns_limit_l_min -16
_diffrn_reflns_number 14341
_diffrn_reflns_theta_full 26.06
_diffrn_reflns_theta_max 26.06
_diffrn_reflns_theta_min 1.88
_exptl_absorpt_coefficient_mu 5.884
_exptl_absorpt_correction_T_max 0.49
_exptl_absorpt_correction_T_min 0.281
_exptl_absorpt_correction_type multi-scan
_exptl_absorpt_process_details 'SadAbs2.0 (Sheldrick 2000)'
_exptl_crystal_colour yellow
_exptl_crystal_density_diffrn 2.164
_exptl_crystal_density_method 'not measured'
_exptl_crystal_description block
_exptl_crystal_F_000 1112
_exptl_crystal_size_max 0.22
_exptl_crystal_size_mid 0.18
_exptl_crystal_size_min 0.12
_refine_diff_density_max 0.595
_refine_diff_density_min -0.396
_refine_diff_density_rms 0.067
_refine_ls_extinction_method none
_refine_ls_goodness_of_fit_ref 1.063
_refine_ls_hydrogen_treatment constr
_refine_ls_matrix_type full
_refine_ls_number_parameters 123
_refine_ls_number_reflns 1784
_refine_ls_number_restraints 0
_refine_ls_restrained_S_all 1.063
_refine_ls_R_factor_all 0.0199
_refine_ls_R_factor_gt 0.0187
_refine_ls_shift/su_max 0.001
_refine_ls_shift/su_mean 0.000
_refine_ls_structure_factor_coef Fsqd
_refine_ls_weighting_details 'calc w=1/[\s^2^(Fo^2^)+(0.0302P)^2^+1.7536P] where P=(Fo^2^+2Fc^2^)/3'
_refine_ls_weighting_scheme calc
_refine_ls_wR_factor_gt 0.0497
_refine_ls_wR_factor_ref 0.0503
_reflns_number_gt 1699
_reflns_number_total 1784
_reflns_threshold_expression >2sigma(I)
_cod_data_source_file om060377zsi20060714_091644.cif
_cod_data_source_block kr006
_cod_depositor_comments
;
The following automatic conversions were performed:

'_symmetry_cell_setting' value 'Monoclinic' changed to 'monoclinic'
according to /home/saulius/struct/CIF-dictionaries/cif_core.dic
dictionary named 'cif_core.dic' version 2.4.1 from 2010-06-29.

Automatic conversion script
Id: cif_fix_values 1715 2011-07-08 13:25:40Z adriana 
;
_cod_original_sg_symbol_H-M 'C2/c  '
_cod_database_code 4075572

loop_
_symmetry_equiv_pos_as_xyz
'x, y, z'
'-x, y, -z+1/2'
'x+1/2, y+1/2, z'
'-x+1/2, y+1/2, -z+1/2'
'-x, -y, -z'
'x, -y, z-1/2'
'-x+1/2, -y+1/2, -z'
'x+1/2, -y+1/2, z-1/2'

loop_
_atom_site_label
_atom_site_type_symbol
_atom_site_fract_x
_atom_site_fract_y
_atom_site_fract_z
_atom_site_U_iso_or_equiv
_atom_site_adp_type
_atom_site_occupancy
_atom_site_symmetry_multiplicity
_atom_site_calc_flag
_atom_site_refinement_flags
Br1 Br 0.417742(9) 0.18552(3) 0.053762(18) 0.03641(9) Uani 1 1 d .
Mn1 Mn 0.371678(11) 0.50699(4) 0.21875(2) 0.02190(9) Uani 1 1 d .
O1 O 0.31980(8) 0.6817(2) -0.02295(13) 0.0430(4) Uani 1 1 d .
O3 O 0.44435(8) 0.3030(3) 0.45368(14) 0.0443(4) Uani 1 1 d .
O4 O 0.45225(8) 0.8870(3) 0.30828(14) 0.0471(4) Uani 1 1 d .
O5 O 0.27758(8) 0.6974(3) 0.26882(16) 0.0454(4) Uani 1 1 d .
O6 O 0.5000 0.4167(4) 0.2500 0.0379(5) Uani 1 2 d S
C5 C 0.31285(9) 0.6240(3) 0.24935(17) 0.0300(4) Uani 1 1 d .
C4 C 0.42202(9) 0.7427(3) 0.27520(16) 0.0289(4) Uani 1 1 d .
B1 B 0.43913(9) 0.3785(3) 0.18731(18) 0.0242(4) Uani 1 1 d .
O2 O 0.30174(8) 0.1055(3) 0.12197(17) 0.0491(4) Uani 1 1 d .
C2 C 0.32766(9) 0.2586(3) 0.15864(19) 0.0320(4) Uani 1 1 d .
C3 C 0.41642(9) 0.3803(3) 0.36476(18) 0.0298(4) Uani 1 1 d .
C1 C 0.33864(8) 0.6160(3) 0.06865(17) 0.0285(4) Uani 1 1 d .

loop_
_atom_site_aniso_label
_atom_site_aniso_U_11
_atom_site_aniso_U_22
_atom_site_aniso_U_33
_atom_site_aniso_U_23
_atom_site_aniso_U_13
_atom_site_aniso_U_12
Br1 0.03924(13) 0.04082(14) 0.03412(13) -0.00193(8) 0.02207(10) 0.00607(8)
Mn1 0.01950(14) 0.02336(15) 0.02396(15) 0.00193(10) 0.01171(11) 0.00032(9)
O1 0.0441(9) 0.0479(10) 0.0270(8) 0.0078(7) 0.0104(7) 0.0019(7)
O3 0.0493(9) 0.0497(10) 0.0376(9) 0.0183(7) 0.0246(8) 0.0162(7)
O4 0.0504(9) 0.0406(9) 0.0395(9) -0.0006(7) 0.0144(7) -0.0174(8)
O5 0.0397(8) 0.0584(11) 0.0467(9) 0.0081(8) 0.0280(8) 0.0179(7)
O6 0.0221(9) 0.0469(12) 0.0449(12) 0.000 0.0169(9) 0.000
C5 0.0277(9) 0.0333(10) 0.0289(9) 0.0044(8) 0.0142(8) 0.0038(8)
C4 0.0293(9) 0.0314(10) 0.0236(9) 0.0037(8) 0.0113(7) -0.0004(8)
B1 0.0233(9) 0.0262(10) 0.0245(10) 0.0058(8) 0.0130(8) 0.0020(8)
O2 0.0446(9) 0.0382(9) 0.0729(12) -0.0143(8) 0.0357(9) -0.0165(8)
C2 0.0264(9) 0.0339(10) 0.0403(11) -0.0003(9) 0.0202(8) -0.0016(8)
C3 0.0310(9) 0.0302(10) 0.0354(10) 0.0044(8) 0.0220(9) 0.0036(8)
C1 0.0234(8) 0.0295(10) 0.0294(10) -0.0017(8) 0.0107(8) 0.0005(7)

loop_
_atom_type_symbol
_atom_type_description
_atom_type_scat_dispersion_real
_atom_type_scat_dispersion_imag
_atom_type_scat_source
C C 0.0033 0.0016 'International Tables Vol C Tables 4.2.6.8 and 6.1.1.4'
B B 0.0013 0.0007 'International Tables Vol C Tables 4.2.6.8 and 6.1.1.4'
O O 0.0106 0.0060 'International Tables Vol C Tables 4.2.6.8 and 6.1.1.4'
Mn Mn 0.3368 0.7283 'International Tables Vol C Tables 4.2.6.8 and 6.1.1.4'
Br Br -0.2901 2.4595 'International Tables Vol C Tables 4.2.6.8 and 6.1.1.4'

loop_
_geom_angle_atom_site_label_1
_geom_angle_atom_site_label_2
_geom_angle_atom_site_label_3
_geom_angle
_geom_angle_site_symmetry_3
C1 Mn1 C4 88.75(8) .
C1 Mn1 C3 169.40(8) .
C4 Mn1 C3 89.79(9) .
C1 Mn1 C2 90.48(9) .
C4 Mn1 C2 173.70(8) .
C3 Mn1 C2 89.82(9) .
C1 Mn1 C5 95.93(8) .
C4 Mn1 C5 92.60(9) .
C3 Mn1 C5 94.62(8) .
C2 Mn1 C5 93.69(9) .
C1 Mn1 B1 84.69(8) .
C4 Mn1 B1 86.46(9) .
C3 Mn1 B1 84.75(8) .
C2 Mn1 B1 87.24(8) .
C5 Mn1 B1 178.87(9) .
B1 O6 B1 159.3(3) 2_655
O5 C5 Mn1 179.1(2) .
O4 C4 Mn1 179.2(2) .
O6 B1 Br1 112.05(14) .
O6 B1 Mn1 126.03(15) .
Br1 B1 Mn1 121.91(10) .
O2 C2 Mn1 178.72(18) .
O3 C3 Mn1 179.15(17) .
O1 C1 Mn1 178.30(18) .

loop_
_geom_bond_atom_site_label_1
_geom_bond_atom_site_label_2
_geom_bond_distance
_geom_bond_site_symmetry_2
Br1 B1 1.981(2) .
Mn1 C1 1.850(2) .
Mn1 C4 1.851(2) .
Mn1 C3 1.853(2) .
Mn1 C2 1.854(2) .
Mn1 C5 1.863(2) .
Mn1 B1 2.093(2) .
O1 C1 1.131(3) .
O3 C3 1.130(3) .
O4 C4 1.125(3) .
O5 C5 1.134(2) .
O6 B1 1.342(2) .
O6 B1 1.342(2) 2_655
O2 C2 1.131(3) .

loop_
_geom_torsion_atom_site_label_1
_geom_torsion_atom_site_label_2
_geom_torsion_atom_site_label_3
_geom_torsion_atom_site_label_4
_geom_torsion
_geom_torsion_site_symmetry_1
B1 O6 B1 Mn1 128.41(15) 2_655
C1 Mn1 B1 O6 120.31(19) .
C4 Mn1 B1 O6 31.23(18) .
C3 Mn1 B1 O6 -58.88(18) .
C2 Mn1 B1 O6 -148.95(19) .
C1 Mn1 B1 Br1 -58.18(12) .
C4 Mn1 B1 Br1 -147.26(12) .
C3 Mn1 B1 Br1 122.63(12) .
C2 Mn1 B1 Br1 32.56(12) .
